data_4060608
_journal_name_full Organometallics
_journal_paper_doi 10.1021/om0507427
_journal_year 2006
_chemical_formula_sum 'C43 H49 F N4 O Ru'
_chemical_formula_weight 757.93
_space_group_IT_number 61
_symmetry_cell_setting orthorhombic
_symmetry_space_group_name_Hall '-P 2ac 2ab'
_symmetry_space_group_name_H-M 'P b c a'
_cell_angle_alpha 90.00
_cell_angle_beta 90.00
_cell_angle_gamma 90.00
_cell_formula_units_Z 8
_cell_length_a 17.0670(3)
_cell_length_b 19.2300(5)
_cell_length_c 23.1870(5)
_cell_measurement_temperature 30(2)
_cell_volume 7609.9(3)
_diffrn_ambient_temperature 30(2)
_exptl_crystal_density_diffrn 1.323
_cod_depositor_comments
;
The following automatic conversions were performed:
'_symmetry_cell_setting' value 'Orthorhombic' changed to 'orthorhombic'
according to '/home/saulius/struct/CIF-dictionaries/cif_core.dic'
dictionary named 'cif_core.dic' version 2.4.1 from 2010-06-29.

Automatic conversion script
Id: cif_fix_enum 1527 2010-12-29 10:47:43Z saulius 
;
_cod_database_code 4060608

loop_
_symmetry_equiv_pos_as_xyz
'x, y, z'
'-x+1/2, -y, z+1/2'
'x+1/2, -y+1/2, -z'
'-x, y+1/2, -z+1/2'
'-x, -y, -z'
'x-1/2, y, -z-1/2'
'-x-1/2, y-1/2, z'
'x, -y-1/2, z-1/2'

loop_
_atom_site_label
_atom_site_type_symbol
_atom_site_fract_x
_atom_site_fract_y
_atom_site_fract_z
_atom_site_U_iso_or_equiv
_atom_site_adp_type
_atom_site_occupancy
_atom_site_symmetry_multiplicity
_atom_site_calc_flag
_atom_site_refinement_flags
_atom_site_disorder_assembly
_atom_site_disorder_group
Ru1 Ru 0.610111(12) 0.149507(10) 0.165219(8) 0.01951(7) Uani 1 1 d . . .
F1 F 0.49454(9) 0.16816(7) 0.17967(7) 0.0372(4) Uani 1 1 d . . .
O1 O 0.77612(14) 0.12523(12) 0.13489(12) 0.0753(8) Uani 1 1 d . . .
N1 N 0.60290(12) 0.30896(10) 0.14334(8) 0.0219(5) Uani 1 1 d . . .
N2 N 0.66445(12) 0.28698(10) 0.22188(8) 0.0224(5) Uani 1 1 d . . .
N3 N 0.55933(13) -0.00059(10) 0.19664(8) 0.0268(5) Uani 1 1 d . . .
N4 N 0.59562(13) 0.00372(10) 0.10847(9) 0.0282(5) Uani 1 1 d . . .
C1 C 0.62727(14) 0.25485(12) 0.17713(10) 0.0201(6) Uani 1 1 d . . .
C2 C 0.62363(16) 0.37272(13) 0.16734(11) 0.0285(6) Uani 1 1 d . . .
H2A H 0.6125 0.4174 0.1519 0.034 Uiso 1 1 calc R . .
C3 C 0.66213(16) 0.35897(12) 0.21618(11) 0.0290(6) Uani 1 1 d . . .
H3 H 0.6838 0.3921 0.2421 0.035 Uiso 1 1 calc R . .
C4 C 0.55296(15) 0.30060(12) 0.09348(10) 0.0219(6) Uani 1 1 d . . .
C5 C 0.58587(16) 0.28044(13) 0.04109(10) 0.0254(6) Uani 1 1 d . . .
C6 C 0.53406(16) 0.27046(13) -0.00512(11) 0.0287(6) Uani 1 1 d . . .
H6 H 0.5547 0.2567 -0.0414 0.034 Uiso 1 1 calc R . .
C7 C 0.45391(17) 0.27987(13) 0.00011(11) 0.0324(7) Uani 1 1 d . . .
C8 C 0.42483(16) 0.30168(13) 0.05336(11) 0.0318(7) Uani 1 1 d . . .
H8 H 0.3701 0.3095 0.0573 0.038 Uiso 1 1 calc R . .
C9 C 0.47291(16) 0.31230(12) 0.10057(10) 0.0255(6) Uani 1 1 d . . .
C10 C 0.67212(16) 0.26838(14) 0.03379(11) 0.0338(7) Uani 1 1 d . . .
H10A H 0.7013 0.3035 0.0557 0.051 Uiso 1 1 calc R . .
H10B H 0.6858 0.2719 -0.0071 0.051 Uiso 1 1 calc R . .
H10C H 0.6856 0.2219 0.0481 0.051 Uiso 1 1 calc R . .
C11 C 0.39936(18) 0.26632(17) -0.04988(12) 0.0476(8) Uani 1 1 d . . .
H11A H 0.4301 0.2586 -0.0850 0.071 Uiso 1 1 calc R . .
H11B H 0.3649 0.3065 -0.0553 0.071 Uiso 1 1 calc R . .
H11C H 0.3676 0.2250 -0.0418 0.071 Uiso 1 1 calc R . .
C12 C 0.44009(16) 0.33368(14) 0.15803(10) 0.0320(7) Uani 1 1 d . . .
H12A H 0.4569 0.3005 0.1876 0.048 Uiso 1 1 calc R . .
H12B H 0.3827 0.3342 0.1560 0.048 Uiso 1 1 calc R . .
H12C H 0.4592 0.3802 0.1679 0.048 Uiso 1 1 calc R . .
C13 C 0.69759(15) 0.24973(12) 0.27006(10) 0.0225(6) Uani 1 1 d . . .
C14 C 0.77793(15) 0.23774(13) 0.27105(10) 0.0253(6) Uani 1 1 d . . .
C15 C 0.80821(16) 0.20053(13) 0.31744(11) 0.0308(7) Uani 1 1 d . . .
H15 H 0.8630 0.1923 0.3194 0.037 Uiso 1 1 calc R . .
C16 C 0.76002(16) 0.17513(13) 0.36099(11) 0.0294(6) Uani 1 1 d . . .
C17 C 0.68031(16) 0.18831(13) 0.35776(10) 0.0271(6) Uani 1 1 d . . .
H17 H 0.6472 0.1712 0.3875 0.033 Uiso 1 1 calc R . .
C18 C 0.64696(16) 0.22545(12) 0.31280(10) 0.0239(6) Uani 1 1 d . . .
C19 C 0.83081(16) 0.26260(15) 0.22322(11) 0.0367(7) Uani 1 1 d . . .
H19A H 0.8081 0.2498 0.1859 0.055 Uiso 1 1 calc R . .
H19B H 0.8825 0.2409 0.2273 0.055 Uiso 1 1 calc R . .
H19C H 0.8362 0.3133 0.2254 0.055 Uiso 1 1 calc R . .
C20 C 0.79479(18) 0.13375(15) 0.41000(11) 0.0431(8) Uani 1 1 d . . .
H20A H 0.7529 0.1185 0.4360 0.065 Uiso 1 1 calc R . .
H20B H 0.8320 0.1629 0.4313 0.065 Uiso 1 1 calc R . .
H20C H 0.8221 0.0930 0.3945 0.065 Uiso 1 1 calc R . .
C21 C 0.56004(16) 0.23717(14) 0.30975(11) 0.0317(7) Uani 1 1 d . . .
H21A H 0.5493 0.2872 0.3084 0.048 Uiso 1 1 calc R . .
H21B H 0.5350 0.2169 0.3439 0.048 Uiso 1 1 calc R . .
H21C H 0.5391 0.2150 0.2749 0.048 Uiso 1 1 calc R . .
C22 C 0.58610(15) 0.04450(13) 0.15608(10) 0.0247(6) Uani 1 1 d . . .
C23 C 0.55273(18) -0.06754(13) 0.17469(12) 0.0376(7) Uani 1 1 d . . .
H23 H 0.5353 -0.1076 0.1949 0.045 Uiso 1 1 calc R . .
C24 C 0.57547(18) -0.06463(14) 0.11989(12) 0.0382(7) Uani 1 1 d . . .
H24 H 0.5775 -0.1024 0.0935 0.046 Uiso 1 1 calc R . .
C25 C 0.54263(17) 0.01700(12) 0.25567(11) 0.0281(6) Uani 1 1 d . . .
C26 C 0.60405(18) 0.01455(13) 0.29526(12) 0.0338(7) Uani 1 1 d . . .
C27 C 0.5851(2) 0.02726(15) 0.35292(13) 0.0503(9) Uani 1 1 d . . .
H27 H 0.6255 0.0251 0.3811 0.060 Uiso 1 1 calc R . .
C28 C 0.5102(3) 0.04280(15) 0.37023(14) 0.0580(11) Uani 1 1 d . . .
C29 C 0.4511(2) 0.04681(15) 0.32907(15) 0.0535(9) Uani 1 1 d . . .
H29 H 0.3994 0.0587 0.3407 0.064 Uiso 1 1 calc R . .
C30 C 0.46637(18) 0.03366(13) 0.27092(13) 0.0375(7) Uani 1 1 d . . .
C31 C 0.68610(18) -0.00194(16) 0.27725(13) 0.0508(9) Uani 1 1 d . . .
H31A H 0.7198 -0.0040 0.3114 0.076 Uiso 1 1 calc R . .
H31B H 0.7052 0.0343 0.2511 0.076 Uiso 1 1 calc R . .
H31C H 0.6870 -0.0469 0.2574 0.076 Uiso 1 1 calc R . .
C32 C 0.4896(3) 0.05322(18) 0.43362(13) 0.1041(18) Uani 1 1 d . . .
H32A H 0.4888 0.0081 0.4532 0.156 Uiso 1 1 calc R . .
H32B H 0.4378 0.0750 0.4366 0.156 Uiso 1 1 calc R . .
H32C H 0.5288 0.0833 0.4518 0.156 Uiso 1 1 calc R . .
C33 C 0.40311(17) 0.03757(17) 0.22616(14) 0.0543(9) Uani 1 1 d . . .
H33A H 0.4179 0.0714 0.1965 0.081 Uiso 1 1 calc R . .
H33B H 0.3539 0.0521 0.2443 0.081 Uiso 1 1 calc R . .
H33C H 0.3962 -0.0082 0.2084 0.081 Uiso 1 1 calc R . .
C34 C 0.62259(17) 0.03020(13) 0.05389(10) 0.0284(6) Uani 1 1 d . . .
C35 C 0.57211(17) 0.07203(13) 0.02145(10) 0.0277(6) Uani 1 1 d . . .
C36 C 0.60043(17) 0.09798(13) -0.03045(11) 0.0304(7) Uani 1 1 d . . .
H36 H 0.5672 0.1265 -0.0533 0.036 Uiso 1 1 calc R . .
C37 C 0.67558(18) 0.08379(13) -0.05021(11) 0.0327(7) Uani 1 1 d . . .
C38 C 0.72332(18) 0.04151(14) -0.01656(11) 0.0364(7) Uani 1 1 d . . .
H38 H 0.7748 0.0312 -0.0295 0.044 Uiso 1 1 calc R . .
C39 C 0.69761(18) 0.01394(14) 0.03557(11) 0.0345(7) Uani 1 1 d . . .
C40 C 0.49071(17) 0.08937(14) 0.04192(11) 0.0338(7) Uani 1 1 d . . .
H40A H 0.4939 0.1215 0.0747 0.051 Uiso 1 1 calc R . .
H40B H 0.4640 0.0467 0.0539 0.051 Uiso 1 1 calc R . .
H40C H 0.4613 0.1113 0.0105 0.051 Uiso 1 1 calc R . .
C41 C 0.70389(19) 0.11472(15) -0.10682(11) 0.0465(8) Uani 1 1 d . . .
H41A H 0.7078 0.1654 -0.1030 0.070 Uiso 1 1 calc R . .
H41B H 0.6667 0.1032 -0.1375 0.070 Uiso 1 1 calc R . .
H41C H 0.7555 0.0955 -0.1164 0.070 Uiso 1 1 calc R . .
C42 C 0.75219(19) -0.03069(15) 0.07134(11) 0.0456(8) Uani 1 1 d . . .
H42A H 0.7562 -0.0114 0.1103 0.068 Uiso 1 1 calc R . .
H42B H 0.8042 -0.0314 0.0534 0.068 Uiso 1 1 calc R . .
H42C H 0.7315 -0.0782 0.0734 0.068 Uiso 1 1 calc R . .
C1A C 0.71036(19) 0.13512(13) 0.14748(14) 0.0418(8) Uani 1 1 d . . .

loop_
_atom_site_aniso_label
_atom_site_aniso_U_11
_atom_site_aniso_U_22
_atom_site_aniso_U_33
_atom_site_aniso_U_23
_atom_site_aniso_U_13
_atom_site_aniso_U_12
Ru1 0.02189(12) 0.01551(11) 0.02115(12) 0.00074(8) -0.00246(9) -0.00040(9)
F1 0.0213(9) 0.0244(8) 0.0660(11) 0.0004(7) 0.0020(8) -0.0005(7)
O1 0.0322(15) 0.0426(13) 0.151(2) -0.0193(15) 0.0264(16) 0.0004(12)
N1 0.0247(13) 0.0171(11) 0.0239(11) -0.0003(9) 0.0012(10) -0.0006(9)
N2 0.0241(13) 0.0200(11) 0.0232(11) -0.0013(9) -0.0029(10) -0.0005(10)
N3 0.0341(14) 0.0169(11) 0.0294(12) 0.0019(10) -0.0068(11) -0.0035(10)
N4 0.0377(15) 0.0191(11) 0.0279(12) -0.0016(9) -0.0085(10) 0.0008(10)
C1 0.0206(15) 0.0194(13) 0.0203(13) 0.0005(10) 0.0025(10) -0.0001(11)
C2 0.0374(18) 0.0152(12) 0.0328(16) 0.0003(11) 0.0051(13) -0.0023(11)
C3 0.0347(17) 0.0180(14) 0.0342(15) -0.0075(12) 0.0008(13) -0.0050(12)
C4 0.0246(15) 0.0171(13) 0.0241(13) 0.0028(10) 0.0001(11) -0.0001(11)
C5 0.0288(16) 0.0208(14) 0.0266(14) 0.0035(11) 0.0018(12) 0.0024(11)
C6 0.0391(18) 0.0267(15) 0.0203(14) 0.0012(11) 0.0000(12) 0.0014(13)
C7 0.0338(18) 0.0330(16) 0.0303(15) 0.0052(13) -0.0070(13) 0.0009(13)
C8 0.0238(16) 0.0323(16) 0.0391(16) 0.0079(13) 0.0012(13) 0.0039(13)
C9 0.0288(16) 0.0177(14) 0.0300(14) 0.0050(11) 0.0028(12) 0.0030(12)
C10 0.0334(18) 0.0380(17) 0.0298(15) 0.0014(13) 0.0032(13) 0.0046(14)
C11 0.041(2) 0.061(2) 0.0407(18) 0.0018(16) -0.0124(15) 0.0026(17)
C12 0.0301(17) 0.0302(15) 0.0358(16) 0.0020(12) 0.0069(13) 0.0045(12)
C13 0.0271(16) 0.0188(13) 0.0217(13) -0.0049(11) -0.0054(12) -0.0014(11)
C14 0.0239(15) 0.0241(14) 0.0278(14) -0.0073(11) -0.0027(12) -0.0041(12)
C15 0.0224(16) 0.0283(15) 0.0417(16) -0.0091(13) -0.0072(13) -0.0009(12)
C16 0.0327(18) 0.0247(14) 0.0308(15) -0.0031(12) -0.0094(13) 0.0029(13)
C17 0.0330(17) 0.0244(14) 0.0241(13) -0.0010(11) 0.0017(12) -0.0033(12)
C18 0.0265(15) 0.0220(14) 0.0231(13) -0.0049(11) -0.0024(12) -0.0029(12)
C19 0.0280(17) 0.0461(18) 0.0361(15) -0.0039(14) 0.0018(13) -0.0085(15)
C20 0.046(2) 0.0403(18) 0.0429(18) 0.0028(14) -0.0112(15) 0.0063(15)
C21 0.0298(17) 0.0358(16) 0.0295(14) 0.0020(13) 0.0030(13) 0.0024(14)
C22 0.0264(15) 0.0186(13) 0.0289(14) 0.0017(11) -0.0069(11) 0.0000(11)
C23 0.048(2) 0.0182(14) 0.0460(18) 0.0028(13) -0.0145(15) -0.0073(13)
C24 0.058(2) 0.0178(15) 0.0385(17) -0.0040(13) -0.0150(15) -0.0006(14)
C25 0.0345(18) 0.0183(13) 0.0315(15) 0.0068(12) -0.0022(13) -0.0055(12)
C26 0.0425(19) 0.0202(14) 0.0386(17) 0.0067(12) -0.0119(14) -0.0033(13)
C27 0.090(3) 0.0265(17) 0.0343(18) 0.0065(14) -0.0164(18) -0.0119(18)
C28 0.110(4) 0.0215(17) 0.043(2) 0.0015(15) 0.017(2) -0.015(2)
C29 0.070(3) 0.0221(16) 0.068(2) 0.0094(16) 0.033(2) -0.0073(16)
C30 0.0351(19) 0.0216(15) 0.056(2) 0.0121(14) 0.0049(16) -0.0066(13)
C31 0.042(2) 0.051(2) 0.060(2) 0.0129(16) -0.0208(17) 0.0030(17)
C32 0.212(6) 0.058(3) 0.042(2) -0.0074(19) 0.044(3) -0.021(3)
C33 0.030(2) 0.045(2) 0.088(3) 0.0220(18) -0.0049(18) -0.0045(15)
C34 0.0406(19) 0.0195(13) 0.0251(14) -0.0050(11) -0.0063(13) 0.0026(13)
C35 0.0375(18) 0.0188(14) 0.0268(14) -0.0067(11) -0.0064(12) -0.0002(12)
C36 0.042(2) 0.0211(14) 0.0280(15) -0.0031(11) -0.0098(13) 0.0032(13)
C37 0.048(2) 0.0248(15) 0.0256(14) -0.0088(12) -0.0022(14) 0.0000(14)
C38 0.0406(19) 0.0330(16) 0.0356(16) -0.0114(13) 0.0001(14) 0.0087(14)
C39 0.048(2) 0.0241(15) 0.0312(16) -0.0073(12) -0.0054(14) 0.0090(14)
C40 0.0412(19) 0.0293(15) 0.0309(15) -0.0013(12) -0.0106(13) -0.0017(14)
C41 0.058(2) 0.0446(19) 0.0370(17) -0.0071(15) 0.0040(16) 0.0001(17)
C42 0.054(2) 0.0417(18) 0.0410(17) -0.0048(14) -0.0074(15) 0.0211(16)
C1A 0.036(2) 0.0178(15) 0.072(2) -0.0046(14) 0.0056(17) -0.0011(13)

loop_
_geom_bond_atom_site_label_1
_geom_bond_atom_site_label_2
_geom_bond_distance
_geom_bond_site_symmetry_2
_geom_bond_publ_flag
Ru1 C1A 1.781(3) . ?
Ru1 F1 2.0326(15) . ?
Ru1 C1 2.065(2) . ?
Ru1 C22 2.071(2) . ?
O1 C1A 1.175(4) . ?
N1 C1 1.367(3) . ?
N1 C2 1.392(3) . ?
N1 C4 1.445(3) . ?
N2 C1 1.364(3) . ?
N2 C3 1.391(3) . ?
N2 C13 1.443(3) . ?
N3 C22 1.358(3) . ?
N3 C23 1.389(3) . ?
N3 C25 1.438(3) . ?
N4 C22 1.364(3) . ?
N4 C24 1.384(3) . ?
N4 C34 1.440(3) . ?
C2 C3 1.336(3) . ?
C4 C5 1.393(3) . ?
C4 C9 1.394(3) . ?
C5 C6 1.402(3) . ?
C5 C10 1.500(4) . ?
C6 C7 1.385(4) . ?
C7 C8 1.395(4) . ?
C7 C11 1.509(4) . ?
C8 C9 1.383(3) . ?
C9 C12 1.503(3) . ?
C13 C14 1.391(3) . ?
C13 C18 1.395(3) . ?
C14 C15 1.391(3) . ?
C14 C19 1.508(3) . ?
C15 C16 1.391(4) . ?
C16 C17 1.386(3) . ?
C16 C20 1.509(3) . ?
C17 C18 1.386(3) . ?
C18 C21 1.502(4) . ?
C23 C24 1.330(4) . ?
C25 C30 1.386(4) . ?
C25 C26 1.394(4) . ?
C26 C27 1.397(4) . ?
C26 C31 1.495(4) . ?
C27 C28 1.373(5) . ?
C28 C29 1.391(5) . ?
C28 C32 1.525(4) . ?
C29 C30 1.396(4) . ?
C30 C33 1.500(4) . ?
C34 C39 1.385(4) . ?
C34 C35 1.398(3) . ?
C35 C36 1.390(3) . ?
C35 C40 1.505(4) . ?
C36 C37 1.389(4) . ?
C37 C38 1.391(4) . ?
C37 C41 1.520(4) . ?
C38 C39 1.391(4) . ?
C39 C42 1.514(4) . ?
